data_4506583
loop_
_publ_author_name
'Min, Taewoo'
'Fettinger, James C.'
'Franz, Annaliese K.'

_publ_section_title
;
 Enantiocontrol with a Hydrogen-bond Directing Pyrrolidinylsilanol
 Catalyst
;
_journal_issue 8
_journal_name_full 'ACS Catalysis'
_journal_page_first 1661
_journal_paper_doi 10.1021/cs300290j
_journal_volume 2
_journal_year 2012
_chemical_absolute_configuration ad
_chemical_formula_moiety 'C22 H32 N O Si, C F3 O3 S'
_chemical_formula_sum 'C23 H32 F3 N O4 S Si'
_chemical_formula_weight 503.65
_space_group_IT_number 19
_symmetry_cell_setting orthorhombic
_symmetry_space_group_name_Hall 'P 2ac 2ab'
_symmetry_space_group_name_H-M 'P 21 21 21'
_atom_sites_solution_hydrogens geom
_atom_sites_solution_primary direct
_atom_sites_solution_secondary difmap
_audit_creation_method SHELXL-97
_audit_update_record
;
2011-12-15 # Formatted by publCIF
;
_cell_angle_alpha 90.00
_cell_angle_beta 90.00
_cell_angle_gamma 90.00
_cell_formula_units_Z 4
_cell_length_a 8.5200(2)
_cell_length_b 8.5557(2)
_cell_length_c 33.4637(8)
_cell_measurement_reflns_used 9882
_cell_measurement_temperature 90(2)
_cell_measurement_theta_max 32.57
_cell_measurement_theta_min 2.47
_cell_volume 2439.32(10)
_computing_cell_refinement 'SAINT (7.68A) (Bruker, 2009)'
_computing_data_collection 'Apex2 (2010-11.3) (Bruker, 2010)'
_computing_data_reduction 'SAINT (7.68A) (Bruker, 2009)'
_computing_molecular_graphics 'Bruker SHELXTL'
_computing_publication_material 'Bruker SHELXTL'
_computing_structure_refinement 'SHELXL-97 (Sheldrick, 2008)'
_computing_structure_solution 'SHELXS-97 (Sheldrick, 2008)'
_diffrn_ambient_temperature 90(2)
_diffrn_measured_fraction_theta_full 1.000
_diffrn_measured_fraction_theta_max 1.000
_diffrn_measurement_device_type 'Bruker APEX-II CCD'
_diffrn_measurement_method '\f and \w scans'
_diffrn_radiation_monochromator graphite
_diffrn_radiation_source 'fine-focus sealed tube'
_diffrn_radiation_type MoK\a
_diffrn_radiation_wavelength 0.71073
_diffrn_reflns_av_R_equivalents 0.0156
_diffrn_reflns_av_sigmaI/netI 0.0111
_diffrn_reflns_limit_h_max 11
_diffrn_reflns_limit_h_min -11
_diffrn_reflns_limit_k_max 12
_diffrn_reflns_limit_k_min -12
_diffrn_reflns_limit_l_max 47
_diffrn_reflns_limit_l_min -47
_diffrn_reflns_number 37533
_diffrn_reflns_theta_full 30.00
_diffrn_reflns_theta_max 30.00
_diffrn_reflns_theta_min 2.46
_exptl_absorpt_coefficient_mu 0.235
_exptl_absorpt_correction_T_max 0.9728
_exptl_absorpt_correction_T_min 0.8994
_exptl_absorpt_correction_type numerical
_exptl_absorpt_process_details 'SADABS 2008/1 (Sheldrick, 2008)'
_exptl_crystal_colour Colourless
_exptl_crystal_density_diffrn 1.371
_exptl_crystal_density_method 'not measured'
_exptl_crystal_description Plate
_exptl_crystal_F_000 1064
_exptl_crystal_size_max 0.46
_exptl_crystal_size_mid 0.28
_exptl_crystal_size_min 0.12
_refine_diff_density_max 0.300
_refine_diff_density_min -0.182
_refine_diff_density_rms 0.039
_refine_ls_abs_structure_details 'Flack H D (1983), Acta Cryst. A39, 876-881'
_refine_ls_abs_structure_Flack -0.01(3)
_refine_ls_extinction_method none
_refine_ls_goodness_of_fit_ref 1.093
_refine_ls_hydrogen_treatment mixed
_refine_ls_matrix_type full
_refine_ls_number_parameters 426
_refine_ls_number_reflns 7079
_refine_ls_number_restraints 12
_refine_ls_restrained_S_all 1.093
_refine_ls_R_factor_all 0.0221
_refine_ls_R_factor_gt 0.0214
_refine_ls_shift/su_max 0.003
_refine_ls_shift/su_mean 0.000
_refine_ls_structure_factor_coef Fsqd
_refine_ls_weighting_details 'calc w=1/[\s^2^(Fo^2^)+(0.0357P)^2^+0.2960P] where P=(Fo^2^+2Fc^2^)/3'
_refine_ls_weighting_scheme calc
_refine_ls_wR_factor_gt 0.0578
_refine_ls_wR_factor_ref 0.0583
_reflns_number_gt 6938
_reflns_number_total 7079
_reflns_threshold_expression >2sigma(I)
_cod_data_source_file cs300290j_si_003.cif
_cod_data_source_block jf2101f
_cod_database_code 4506583

loop_
_symmetry_equiv_pos_as_xyz
'x, y, z'
'-x+1/2, -y, z+1/2'
'-x, y+1/2, -z+1/2'
'x+1/2, -y+1/2, -z'

loop_
_atom_site_label
_atom_site_type_symbol
_atom_site_fract_x
_atom_site_fract_y
_atom_site_fract_z
_atom_site_U_iso_or_equiv
_atom_site_adp_type
_atom_site_occupancy
_atom_site_symmetry_multiplicity
_atom_site_calc_flag
_atom_site_refinement_flags
Si1 Si 0.61023(3) 0.59071(3) 0.636398(7) 0.01217(5) Uani 1 1 d .
O1 O 0.66655(9) 0.45609(9) 0.66825(2) 0.01766(13) Uani 1 1 d .
H1 H 0.612(3) 0.400(3) 0.6775(6) 0.052(6) Uiso 1 1 d .
C1 C 0.42587(11) 0.68093(11) 0.66022(3) 0.01303(16) Uani 1 1 d .
H1A H 0.4026(16) 0.7871(15) 0.6519(4) 0.013(3) Uiso 1 1 d .
N1 N 0.42711(10) 0.68836(9) 0.70591(2) 0.01418(14) Uani 1 1 d .
H1B H 0.5004(18) 0.6308(18) 0.7166(4) 0.023(4) Uiso 1 1 d .
H1C H 0.4465(19) 0.7823(19) 0.7137(4) 0.025(4) Uiso 1 1 d .
C2 C 0.27795(11) 0.58388(12) 0.65153(3) 0.01590(16) Uani 1 1 d .
H2A H 0.2428(17) 0.6068(18) 0.6247(4) 0.023(3) Uiso 1 1 d .
H2B H 0.3019(18) 0.4769(18) 0.6553(4) 0.026(4) Uiso 1 1 d .
C3 C 0.16311(11) 0.63678(12) 0.68379(3) 0.01770(17) Uani 1 1 d .
H3A H 0.0805(19) 0.5703(18) 0.6871(4) 0.026(4) Uiso 1 1 d .
H3B H 0.1283(17) 0.7383(17) 0.6773(4) 0.018(3) Uiso 1 1 d .
C4 C 0.26503(12) 0.64097(12) 0.72112(3) 0.01706(17) Uani 1 1 d .
H4A H 0.2689(17) 0.5414(16) 0.7328(4) 0.018(3) Uiso 1 1 d .
H4B H 0.2343(17) 0.7125(17) 0.7417(4) 0.019(3) Uiso 1 1 d .
C5 C 0.52799(11) 0.51929(11) 0.58710(3) 0.01299(15) Uani 1 1 d .
C6 C 0.49884(11) 0.36000(11) 0.57857(3) 0.01383(16) Uani 1 1 d .
C7 C 0.41821(12) 0.31836(12) 0.54389(3) 0.01679(17) Uani 1 1 d .
H7 H 0.3982(18) 0.2152(17) 0.5387(4) 0.020(3) Uiso 1 1 d .
C8 C 0.36534(11) 0.42834(12) 0.51653(3) 0.01867(18) Uani 1 1 d .
C9 C 0.39903(12) 0.58470(12) 0.52401(3) 0.01836(17) Uani 1 1 d .
H9 H 0.3665(18) 0.6600(18) 0.5054(4) 0.027(4) Uiso 1 1 d .
C10 C 0.47838(11) 0.63136(11) 0.55849(3) 0.01546(16) Uani 1 1 d .
C11 C 0.55224(13) 0.22887(12) 0.60550(3) 0.01851(18) Uani 1 1 d .
H11A H 0.4954(17) 0.2266(17) 0.6299(5) 0.024(4) Uiso 1 1 d .
H11B H 0.6578(19) 0.2411(18) 0.6135(4) 0.023(3) Uiso 1 1 d .
H11C H 0.5375(17) 0.1346(18) 0.5919(4) 0.021(3) Uiso 1 1 d .
C12 C 0.27292(16) 0.37909(16) 0.48033(4) 0.0298(2) Uani 1 1 d .
H12A H 0.270(3) 0.278(2) 0.4786(7) 0.071(7) Uiso 1 1 d D
H12B H 0.295(2) 0.426(2) 0.4561(6) 0.053(5) Uiso 1 1 d D
H12C H 0.167(3) 0.414(3) 0.4860(7) 0.080(7) Uiso 1 1 d D
C13 C 0.50970(16) 0.80418(12) 0.56342(3) 0.0264(2) Uani 1 1 d .
H13A H 0.4693(17) 0.862(2) 0.5429(4) 0.033(4) Uiso 1 1 d D
H13B H 0.617(2) 0.826(2) 0.5651(5) 0.051(5) Uiso 1 1 d D
H13C H 0.4676(19) 0.846(2) 0.5867(5) 0.051(5) Uiso 1 1 d D
C14 C 0.78504(11) 0.71982(11) 0.62611(3) 0.01456(16) Uani 1 1 d .
C15 C 0.89761(12) 0.66548(12) 0.59798(3) 0.01810(18) Uani 1 1 d .
C16 C 1.01049(12) 0.76800(14) 0.58251(3) 0.02015(19) Uani 1 1 d .
H16 H 1.082(2) 0.7311(18) 0.5631(5) 0.027(4) Uiso 1 1 d .
C17 C 1.02006(11) 0.92276(13) 0.59465(3) 0.01978(19) Uani 1 1 d .
C18 C 0.91806(12) 0.97266(12) 0.62466(3) 0.01766(17) Uani 1 1 d .
H18 H 0.9217(18) 1.0771(18) 0.6348(4) 0.027(4) Uiso 1 1 d .
C19 C 0.80200(10) 0.87501(11) 0.64026(3) 0.01419(15) Uani 1 1 d .
C20 C 0.90276(14) 0.49781(14) 0.58380(4) 0.0284(2) Uani 1 1 d .
H20A H 0.8317(18) 0.488(2) 0.5630(5) 0.043(5) Uiso 1 1 d D
H20B H 0.8771(19) 0.424(2) 0.6042(5) 0.054(5) Uiso 1 1 d D
H20C H 1.0055(17) 0.463(2) 0.5738(4) 0.037(4) Uiso 1 1 d D
C21 C 1.13768(14) 1.03421(16) 0.57680(4) 0.0280(2) Uani 1 1 d .
H21A H 1.228(2) 1.037(2) 0.5897(5) 0.057(6) Uiso 1 1 d D
H21B H 1.107(2) 1.131(2) 0.5735(6) 0.059(6) Uiso 1 1 d D
H21C H 1.167(2) 1.0026(19) 0.5515(5) 0.041(4) Uiso 1 1 d D
C22 C 0.69698(12) 0.94283(11) 0.67217(3) 0.01761(17) Uani 1 1 d .
H22A H 0.7434(18) 1.0402(18) 0.6814(4) 0.025(4) Uiso 1 1 d .
H22B H 0.6844(18) 0.8754(18) 0.6940(5) 0.026(4) Uiso 1 1 d .
H22C H 0.5960(18) 0.9596(17) 0.6625(4) 0.021(3) Uiso 1 1 d .
S31 S 0.67019(3) 0.61597(2) 0.792384(6) 0.01273(5) Uani 1 1 d .
O31 O 0.69774(9) 0.55091(9) 0.83139(2) 0.01924(14) Uani 1 1 d .
O32 O 0.60716(9) 0.50525(8) 0.76336(2) 0.01733(13) Uani 1 1 d .
O33 O 0.59352(9) 0.76740(8) 0.79104(2) 0.01840(13) Uani 1 1 d .
C31 C 0.86839(11) 0.65467(12) 0.77365(3) 0.01942(19) Uani 1 1 d .
F31 F 0.86390(8) 0.71856(9) 0.73741(2) 0.03147(16) Uani 1 1 d .
F32 F 0.95119(8) 0.52321(8) 0.77158(2) 0.02800(15) Uani 1 1 d .
F33 F 0.94447(9) 0.75281(9) 0.79789(3) 0.03263(16) Uani 1 1 d .

loop_
_atom_site_aniso_label
_atom_site_aniso_U_11
_atom_site_aniso_U_22
_atom_site_aniso_U_33
_atom_site_aniso_U_23
_atom_site_aniso_U_13
_atom_site_aniso_U_12
Si1 0.01324(10) 0.01153(11) 0.01173(10) -0.00041(8) 0.00037(8) 0.00060(9)
O1 0.0202(3) 0.0172(3) 0.0156(3) 0.0030(2) -0.0007(3) 0.0026(3)
C1 0.0148(4) 0.0134(4) 0.0109(4) -0.0002(3) 0.0001(3) 0.0010(3)
N1 0.0157(4) 0.0141(3) 0.0127(3) -0.0015(3) 0.0003(3) 0.0007(3)
C2 0.0141(4) 0.0183(4) 0.0153(4) -0.0013(3) -0.0001(3) -0.0011(3)
C3 0.0142(4) 0.0193(4) 0.0197(4) 0.0001(3) 0.0025(3) 0.0006(4)
C4 0.0177(4) 0.0175(4) 0.0160(4) -0.0002(3) 0.0046(3) -0.0012(3)
C5 0.0147(4) 0.0123(4) 0.0120(4) -0.0002(3) 0.0017(3) -0.0002(3)
C6 0.0145(4) 0.0123(4) 0.0147(4) -0.0007(3) 0.0041(3) 0.0000(3)
C7 0.0170(4) 0.0158(4) 0.0176(4) -0.0038(3) 0.0027(3) -0.0035(3)
C8 0.0173(4) 0.0229(4) 0.0159(4) -0.0042(3) -0.0008(3) -0.0020(4)
C9 0.0209(4) 0.0193(4) 0.0149(4) 0.0013(3) -0.0024(3) 0.0009(4)
C10 0.0189(4) 0.0131(4) 0.0143(4) 0.0007(3) -0.0004(3) -0.0001(3)
C11 0.0266(5) 0.0122(4) 0.0167(4) 0.0012(3) 0.0029(4) 0.0004(4)
C12 0.0338(6) 0.0318(6) 0.0237(5) -0.0054(5) -0.0115(4) -0.0047(5)
C13 0.0439(7) 0.0129(4) 0.0223(5) 0.0030(4) -0.0104(5) -0.0010(4)
C14 0.0134(4) 0.0158(4) 0.0145(4) -0.0006(3) -0.0005(3) 0.0000(3)
C15 0.0146(4) 0.0211(4) 0.0186(4) -0.0029(3) 0.0012(3) 0.0001(4)
C16 0.0144(4) 0.0284(5) 0.0176(4) -0.0008(4) 0.0025(3) -0.0005(4)
C17 0.0142(4) 0.0264(5) 0.0187(4) 0.0037(4) -0.0003(3) -0.0028(4)
C18 0.0161(4) 0.0184(4) 0.0186(4) 0.0007(3) -0.0016(3) -0.0029(3)
C19 0.0133(4) 0.0160(4) 0.0133(4) -0.0001(3) -0.0019(3) 0.0003(3)
C20 0.0216(5) 0.0246(5) 0.0390(6) -0.0130(5) 0.0099(5) -0.0005(4)
C21 0.0208(5) 0.0359(6) 0.0272(5) 0.0051(5) 0.0043(4) -0.0099(4)
C22 0.0183(4) 0.0159(4) 0.0186(4) -0.0032(3) 0.0015(3) -0.0014(3)
S31 0.01317(9) 0.01196(9) 0.01306(9) 0.00042(7) 0.00042(7) -0.00004(7)
O31 0.0212(3) 0.0226(3) 0.0140(3) 0.0034(3) -0.0006(2) -0.0007(3)
O32 0.0210(3) 0.0150(3) 0.0159(3) -0.0013(2) -0.0022(3) -0.0014(3)
O33 0.0194(3) 0.0141(3) 0.0218(3) -0.0008(3) 0.0012(3) 0.0031(3)
C31 0.0153(4) 0.0178(4) 0.0252(5) 0.0041(4) 0.0030(3) -0.0001(3)
F31 0.0272(4) 0.0369(4) 0.0303(3) 0.0175(3) 0.0113(3) 0.0044(3)
F32 0.0194(3) 0.0251(3) 0.0396(4) 0.0055(3) 0.0073(3) 0.0083(3)
F33 0.0213(3) 0.0278(3) 0.0488(4) -0.0019(3) -0.0042(3) -0.0096(3)

loop_
_atom_type_symbol
_atom_type_description
_atom_type_scat_dispersion_real
_atom_type_scat_dispersion_imag
_atom_type_scat_source
C C 0.0033 0.0016 'International Tables Vol C Tables 4.2.6.8 and 6.1.1.4'
H H 0.0000 0.0000 'International Tables Vol C Tables 4.2.6.8 and 6.1.1.4'
N N 0.0061 0.0033 'International Tables Vol C Tables 4.2.6.8 and 6.1.1.4'
O O 0.0106 0.0060 'International Tables Vol C Tables 4.2.6.8 and 6.1.1.4'
F F 0.0171 0.0103 'International Tables Vol C Tables 4.2.6.8 and 6.1.1.4'
Si Si 0.0817 0.0704 'International Tables Vol C Tables 4.2.6.8 and 6.1.1.4'
S S 0.1246 0.1234 'International Tables Vol C Tables 4.2.6.8 and 6.1.1.4'

loop_
_geom_angle_atom_site_label_1
_geom_angle_atom_site_label_2
_geom_angle_atom_site_label_3
_geom_angle
O1 Si1 C14 107.38(4)
O1 Si1 C5 116.59(4)
C14 Si1 C5 108.80(4)
O1 Si1 C1 104.55(4)
C14 Si1 C1 119.05(4)
C5 Si1 C1 100.86(4)
Si1 O1 H1 123.1(16)
N1 C1 C2 102.55(7)
N1 C1 Si1 115.16(6)
C2 C1 Si1 111.98(6)
N1 C1 H1A 104.4(7)
C2 C1 H1A 106.5(8)
Si1 C1 H1A 115.1(8)
C4 N1 C1 108.41(7)
C4 N1 H1B 111.1(10)
C1 N1 H1B 113.1(10)
C4 N1 H1C 108.7(11)
C1 N1 H1C 110.0(10)
H1B N1 H1C 105.4(15)
C3 C2 C1 103.39(7)
C3 C2 H2A 113.5(9)
C1 C2 H2A 108.7(9)
C3 C2 H2B 109.3(9)
C1 C2 H2B 108.7(9)
H2A C2 H2B 112.8(13)
C4 C3 C2 102.83(8)
C4 C3 H3A 110.8(9)
C2 C3 H3A 113.3(10)
C4 C3 H3B 110.3(8)
C2 C3 H3B 108.1(9)
H3A C3 H3B 111.1(13)
C3 C4 N1 104.40(7)
C3 C4 H4A 109.9(8)
N1 C4 H4A 110.4(9)
C3 C4 H4B 116.7(9)
N1 C4 H4B 108.5(9)
H4A C4 H4B 106.9(12)
C6 C5 C10 117.56(8)
C6 C5 Si1 123.48(7)
C10 C5 Si1 118.67(7)
C7 C6 C5 120.02(9)
C7 C6 C11 117.09(8)
C5 C6 C11 122.89(8)
C8 C7 C6 122.38(9)
C8 C7 H7 117.9(9)
C6 C7 H7 119.7(9)
C7 C8 C9 117.80(9)
C7 C8 C12 120.73(10)
C9 C8 C12 121.47(10)
C8 C9 C10 121.59(9)
C8 C9 H9 118.7(9)
C10 C9 H9 119.7(9)
C9 C10 C5 120.57(9)
C9 C10 C13 117.11(9)
C5 C10 C13 122.32(9)
C6 C11 H11A 112.0(9)
C6 C11 H11B 111.9(9)
H11A C11 H11B 104.2(13)
C6 C11 H11C 108.0(9)
H11A C11 H11C 109.4(13)
H11B C11 H11C 111.2(13)
C8 C12 H12A 110.4(16)
C8 C12 H12B 118.7(13)
H12A C12 H12B 112.3(17)
C8 C12 H12C 104.1(15)
H12A C12 H12C 106.8(17)
H12B C12 H12C 103.2(15)
C10 C13 H13A 112.4(10)
C10 C13 H13B 112.2(12)
H13A C13 H13B 107.6(13)
C10 C13 H13C 113.8(13)
H13A C13 H13C 105.9(13)
H13B C13 H13C 104.4(13)
C19 C14 C15 117.30(9)
C19 C14 Si1 124.64(7)
C15 C14 Si1 117.51(7)
C16 C15 C14 120.20(9)
C16 C15 C20 117.27(9)
C14 C15 C20 122.53(9)
C17 C16 C15 121.99(9)
C17 C16 H16 118.9(10)
C15 C16 H16 119.1(10)
C16 C17 C18 117.79(9)
C16 C17 C21 121.80(10)
C18 C17 C21 120.41(10)
C17 C18 C19 121.82(9)
C17 C18 H18 121.4(10)
C19 C18 H18 116.8(9)
C18 C19 C14 120.55(9)
C18 C19 C22 117.03(8)
C14 C19 C22 122.42(8)
C15 C20 H20A 107.7(11)
C15 C20 H20B 113.3(12)
H20A C20 H20B 109.1(13)
C15 C20 H20C 114.9(11)
H20A C20 H20C 107.4(12)
H20B C20 H20C 104.2(12)
C17 C21 H21A 113.9(13)
C17 C21 H21B 116.8(15)
H21A C21 H21B 107.4(16)
C17 C21 H21C 111.1(11)
H21A C21 H21C 102.3(14)
H21B C21 H21C 104.0(14)
C19 C22 H22A 108.2(9)
C19 C22 H22B 112.6(9)
H22A C22 H22B 109.1(12)
C19 C22 H22C 111.2(9)
H22A C22 H22C 110.7(13)
H22B C22 H22C 105.1(13)
O31 S31 O33 116.54(4)
O31 S31 O32 114.39(4)
O33 S31 O32 113.15(4)
O31 S31 C31 103.30(5)
O33 S31 C31 104.06(5)
O32 S31 C31 103.23(5)
F32 C31 F31 108.37(9)
F32 C31 F33 107.83(8)
F31 C31 F33 108.01(9)
F32 C31 S31 110.75(7)
F31 C31 S31 111.08(7)
F33 C31 S31 110.69(7)

loop_
_geom_bond_atom_site_label_1
_geom_bond_atom_site_label_2
_geom_bond_distance
Si1 O1 1.6411(7)
Si1 C14 1.8860(10)
Si1 C5 1.8937(9)
Si1 C1 1.9232(9)
O1 H1 0.74(2)
C1 N1 1.5302(11)
C1 C2 1.5371(13)
C1 H1A 0.971(13)
N1 C4 1.5267(13)
N1 H1B 0.872(16)
N1 H1C 0.861(16)
C2 C3 1.5257(13)
C2 H2A 0.967(14)
C2 H2B 0.946(16)
C3 C4 1.5218(14)
C3 H3A 0.912(16)
C3 H3B 0.943(14)
C4 H4A 0.938(14)
C4 H4B 0.958(14)
C5 C6 1.4143(13)
C5 C10 1.4193(13)
C6 C7 1.3950(13)
C6 C11 1.5092(13)
C7 C8 1.3879(14)
C7 H7 0.916(15)
C8 C9 1.3909(14)
C8 C12 1.5051(14)
C9 C10 1.3956(13)
C9 H9 0.937(15)
C10 C13 1.5115(14)
C11 H11A 0.950(16)
C11 H11B 0.944(16)
C11 H11C 0.935(15)
C12 H12A 0.87(2)
C12 H12B 0.923(18)
C12 H12C 0.97(2)
C13 H13A 0.915(16)
C13 H13B 0.935(18)
C13 H13C 0.930(17)
C14 C19 1.4170(13)
C14 C15 1.4220(13)
C15 C16 1.4008(14)
C15 C20 1.5117(15)
C16 C17 1.3874(16)
C16 H16 0.943(16)
C17 C18 1.3950(14)
C17 C21 1.5068(15)
C18 C19 1.3957(13)
C18 H18 0.956(15)
C19 C22 1.5093(13)
C20 H20A 0.926(15)
C20 H20B 0.954(17)
C20 H20C 0.984(15)
C21 H21A 0.885(18)
C21 H21B 0.873(19)
C21 H21C 0.926(16)
C22 H22A 0.972(16)
C22 H22B 0.938(16)
C22 H22C 0.930(15)
S31 O31 1.4384(7)
S31 O33 1.4516(7)
S31 O32 1.4592(7)
S31 C31 1.8313(10)
C31 F32 1.3295(12)
C31 F31 1.3308(12)
C31 F33 1.3354(13)

loop_
_geom_hbond_atom_site_label_D
_geom_hbond_atom_site_label_H
_geom_hbond_atom_site_label_A
_geom_hbond_distance_DH
_geom_hbond_distance_HA
_geom_hbond_distance_DA
_geom_hbond_angle_DHA
_geom_hbond_site_symmetry_A
O1 H1 O33 0.74(2) 2.33(2) 3.0613(11) 168(2) 3_646
N1 H1C S31 0.861(16) 3.030(16) 3.7518(8) 142.8(13) 3_656
N1 H1C O32 0.861(16) 2.107(16) 2.9144(11) 156.0(15) 3_656
N1 H1B S31 0.872(16) 2.922(15) 3.6120(9) 137.3(12) .
N1 H1B O1 0.872(16) 2.619(15) 3.1142(11) 117.1(12) .
N1 H1B O32 0.872(16) 2.104(15) 2.9160(11) 154.6(13) .

loop_
_geom_torsion_atom_site_label_1
_geom_torsion_atom_site_label_2
_geom_torsion_atom_site_label_3
_geom_torsion_atom_site_label_4
_geom_torsion
O1 Si1 C1 N1 33.72(7)
C14 Si1 C1 N1 -86.09(7)
C5 Si1 C1 N1 155.10(6)
O1 Si1 C1 C2 -82.93(7)
C14 Si1 C1 C2 157.26(6)
C5 Si1 C1 C2 38.45(7)
C2 C1 N1 C4 -15.91(9)
Si1 C1 N1 C4 -137.80(7)
N1 C1 C2 C3 36.31(9)
Si1 C1 C2 C3 160.34(6)
C1 C2 C3 C4 -43.56(9)
C2 C3 C4 N1 32.95(10)
C1 N1 C4 C3 -10.49(10)
O1 Si1 C5 C6 6.67(10)
C14 Si1 C5 C6 128.22(8)
C1 Si1 C5 C6 -105.80(8)
O1 Si1 C5 C10 -179.71(7)
C14 Si1 C5 C10 -58.16(8)
C1 Si1 C5 C10 67.82(8)
C10 C5 C6 C7 -2.60(13)
Si1 C5 C6 C7 171.09(7)
C10 C5 C6 C11 177.06(9)
Si1 C5 C6 C11 -9.25(13)
C5 C6 C7 C8 0.64(15)
C11 C6 C7 C8 -179.03(9)
C6 C7 C8 C9 1.80(15)
C6 C7 C8 C12 -177.43(10)
C7 C8 C9 C10 -2.25(15)
C12 C8 C9 C10 176.98(10)
C8 C9 C10 C5 0.27(15)
C8 C9 C10 C13 179.60(10)
C6 C5 C10 C9 2.16(14)
Si1 C5 C10 C9 -171.84(7)
C6 C5 C10 C13 -177.14(10)
Si1 C5 C10 C13 8.86(13)
O1 Si1 C14 C19 -107.88(8)
C5 Si1 C14 C19 125.10(8)
C1 Si1 C14 C19 10.47(10)
O1 Si1 C14 C15 80.84(8)
C5 Si1 C14 C15 -46.17(9)
C1 Si1 C14 C15 -160.80(7)
C19 C14 C15 C16 -5.85(14)
Si1 C14 C15 C16 166.07(8)
C19 C14 C15 C20 173.59(10)
Si1 C14 C15 C20 -14.49(14)
C14 C15 C16 C17 1.96(16)
C20 C15 C16 C17 -177.51(10)
C15 C16 C17 C18 3.29(16)
C15 C16 C17 C21 -177.64(10)
C16 C17 C18 C19 -4.55(15)
C21 C17 C18 C19 176.36(10)
C17 C18 C19 C14 0.55(15)
C17 C18 C19 C22 -179.06(9)
C15 C14 C19 C18 4.64(14)
Si1 C14 C19 C18 -166.65(7)
C15 C14 C19 C22 -175.77(9)
Si1 C14 C19 C22 12.94(13)
O31 S31 C31 F32 60.50(8)
O33 S31 C31 F32 -177.31(7)
O32 S31 C31 F32 -58.93(8)
O31 S31 C31 F31 -179.02(7)
O33 S31 C31 F31 -56.84(8)
O32 S31 C31 F31 61.54(8)
O31 S31 C31 F33 -59.04(8)
O33 S31 C31 F33 63.15(8)
O32 S31 C31 F33 -178.47(7)

loop_
_cod_related_entry_id
_cod_related_entry_database
_cod_related_entry_code
1 ChemSpider 30652471
